data_4124999
loop_
_publ_author_name
'Arz, Marius I.'
'Stra\&smann, Martin'
'Gei\&s, Daniel'
'Schnakenburg, Gregor'
'Filippou, Alexander C.'

_publ_section_title
;
 Addition of Small Electrophiles to N-Heterocyclic-Carbene-Stabilized
 Disilicon(0): A Revisit of the Isolobal Concept in Low-Valent Silicon
 Chemistry.
;
_journal_issue 13
_journal_name_full 'Journal of the American Chemical Society'
_journal_page_first 4589
_journal_page_last 4600
_journal_paper_doi 10.1021/jacs.6b01018
_journal_volume 138
_journal_year 2016
_chemical_formula_sum 'C88 H89 B F24 N4 Si2'
_chemical_formula_weight 1725.62
_chemical_name_systematic
; 
 ? 
;
_space_group_IT_number 2
_symmetry_cell_setting triclinic
_symmetry_space_group_name_Hall '-P 1'
_symmetry_space_group_name_H-M 'P -1'
_atom_sites_solution_hydrogens geom
_atom_sites_solution_primary direct
_atom_sites_solution_secondary difmap
_audit_creation_method SHELXL-97
_cell_angle_alpha 86.027(3)
_cell_angle_beta 88.262(2)
_cell_angle_gamma 89.457(3)
_cell_formula_units_Z 2
_cell_length_a 12.6984(4)
_cell_length_b 16.1030(5)
_cell_length_c 21.2179(7)
_cell_measurement_reflns_used 16080
_cell_measurement_temperature 123(2)
_cell_measurement_theta_max 29.41
_cell_measurement_theta_min 2.88
_cell_volume 4326.1(2)
_diffrn_ambient_temperature 123(2)
_diffrn_detector 'image plate (34 cm diameter)'
_diffrn_detector_area_resol_mean 6.67
_diffrn_detector_type STOE
_diffrn_measured_fraction_theta_full 0.988
_diffrn_measured_fraction_theta_max 0.988
_diffrn_measurement_device '2-circle goniometer'
_diffrn_measurement_device_type 'STOE IPDS 2T'
_diffrn_measurement_method 'rotation method'
_diffrn_radiation_collimation '0.5 mm diameter, monocapillary'
_diffrn_radiation_monochromator 'plane graphite'
_diffrn_radiation_polarisn_norm 0
_diffrn_radiation_type 'Mo K\a'
_diffrn_radiation_wavelength 0.71073
_diffrn_reflns_av_R_equivalents 0.0402
_diffrn_reflns_av_sigmaI/netI 0.0724
_diffrn_reflns_limit_h_max 16
_diffrn_reflns_limit_h_min -16
_diffrn_reflns_limit_k_max 21
_diffrn_reflns_limit_k_min -18
_diffrn_reflns_limit_l_max 28
_diffrn_reflns_limit_l_min -27
_diffrn_reflns_number 40688
_diffrn_reflns_theta_full 28.00
_diffrn_reflns_theta_max 28.00
_diffrn_reflns_theta_min 2.89
_diffrn_source 'sealed X-ray tube, 12 x 0.4 mm long-fine focus'
_diffrn_source_current 40
_diffrn_source_power 2.00
_diffrn_source_voltage 50
_exptl_absorpt_coefficient_mu 0.139
_exptl_absorpt_correction_T_max 0.9917
_exptl_absorpt_correction_T_min 0.9674
_exptl_crystal_colour red
_exptl_crystal_density_diffrn 1.325
_exptl_crystal_density_method 'not measured'
_exptl_crystal_description plate
_exptl_crystal_F_000 1788
_exptl_crystal_size_max 0.24
_exptl_crystal_size_mid 0.15
_exptl_crystal_size_min 0.06
_refine_diff_density_max 1.169
_refine_diff_density_min -0.675
_refine_diff_density_rms 0.053
_refine_ls_extinction_method none
_refine_ls_goodness_of_fit_ref 0.922
_refine_ls_hydrogen_treatment mixed
_refine_ls_matrix_type full
_refine_ls_number_parameters 1219
_refine_ls_number_reflns 20634
_refine_ls_number_restraints 347
_refine_ls_restrained_S_all 1.078
_refine_ls_R_factor_all 0.0878
_refine_ls_R_factor_gt 0.0497
_refine_ls_shift/su_max 0.003
_refine_ls_shift/su_mean 0.000
_refine_ls_structure_factor_coef Fsqd
_refine_ls_weighting_details 'calc w=1/[\s^2^(Fo^2^)+(0.0710P)^2^+0.0000P] where P=(Fo^2^+2Fc^2^)/3'
_refine_ls_weighting_scheme calc
_refine_ls_wR_factor_gt 0.1177
_refine_ls_wR_factor_ref 0.1277
_reflns_number_gt 12870
_reflns_number_total 20634
_reflns_threshold_expression >2sigma(I)
_cod_data_source_file ja6b01018_si_001.cif
_cod_data_source_block 2263
_cod_depositor_comments 'Adding full bibliography for 4124995--4124999.cif.'
_cod_original_cell_volume 4326.2(2)
_cod_database_code 4124999

loop_
_symmetry_equiv_pos_as_xyz
'x, y, z'
'-x, -y, -z'

loop_
_atom_site_label
_atom_site_type_symbol
_atom_site_fract_x
_atom_site_fract_y
_atom_site_fract_z
_atom_site_U_iso_or_equiv
_atom_site_adp_type
_atom_site_occupancy
_atom_site_symmetry_multiplicity
_atom_site_calc_flag
_atom_site_refinement_flags
_atom_site_disorder_assembly
_atom_site_disorder_group
C1 C 0.64425(16) 0.79285(13) 0.83964(10) 0.0177(4) Uani 1 1 d . . .
C2 C 0.63168(19) 0.83923(15) 0.93721(11) 0.0256(5) Uani 1 1 d . . .
H2A H 0.6368 0.8415 0.9816 0.031 Uiso 1 1 calc R . .
C3 C 0.59276(19) 0.89901(15) 0.89684(11) 0.0254(5) Uani 1 1 d . . .
H3A H 0.5657 0.9516 0.9074 0.030 Uiso 1 1 calc R . .
C4 C 0.68815(19) 0.69072(14) 0.92853(10) 0.0226(5) Uani 1 1 d . . .
C5 C 0.78778(19) 0.67478(15) 0.95340(11) 0.0254(5) Uani 1 1 d . . .
C6 C 0.8082(2) 0.59391(16) 0.97780(12) 0.0321(6) Uani 1 1 d . . .
H6A H 0.8754 0.5804 0.9943 0.038 Uiso 1 1 calc R . .
C7 C 0.7320(2) 0.53284(17) 0.97841(13) 0.0373(6) Uani 1 1 d . . .
H7A H 0.7477 0.4778 0.9947 0.045 Uiso 1 1 calc R . .
C8 C 0.6336(2) 0.55160(16) 0.95542(13) 0.0324(6) Uani 1 1 d . . .
H8A H 0.5820 0.5092 0.9567 0.039 Uiso 1 1 calc R . .
C9 C 0.60796(19) 0.63120(15) 0.93044(11) 0.0244(5) Uani 1 1 d . . .
C10 C 0.86861(19) 0.74283(16) 0.95855(12) 0.0275(5) Uani 1 1 d . . .
H10A H 0.8489 0.7911 0.9290 0.033 Uiso 1 1 calc R . .
C11 C 0.8642(2) 0.7718(2) 1.02567(13) 0.0399(7) Uani 1 1 d . . .
H11A H 0.8834 0.7254 1.0556 0.048 Uiso 1 1 calc R . .
H11B H 0.7927 0.7910 1.0360 0.048 Uiso 1 1 calc R . .
H11C H 0.9138 0.8176 1.0285 0.048 Uiso 1 1 calc R . .
C12 C 0.9805(2) 0.71615(19) 0.94107(14) 0.0374(6) Uani 1 1 d . . .
H12C H 1.0274 0.7642 0.9407 0.045 Uiso 1 1 calc R . .
H12B H 0.9818 0.6943 0.8991 0.045 Uiso 1 1 calc R . .
H12A H 1.0043 0.6728 0.9722 0.045 Uiso 1 1 calc R . .
C13 C 0.49540(18) 0.65267(15) 0.91093(12) 0.0264(5) Uani 1 1 d . . .
H13A H 0.4996 0.7008 0.8786 0.032 Uiso 1 1 calc R . .
C14 C 0.4404(2) 0.58227(17) 0.88106(13) 0.0326(6) Uani 1 1 d . . .
H14A H 0.4290 0.5358 0.9128 0.039 Uiso 1 1 calc R . .
H14B H 0.4845 0.5634 0.8460 0.039 Uiso 1 1 calc R . .
H14C H 0.3724 0.6022 0.8651 0.039 Uiso 1 1 calc R . .
C15 C 0.4307(2) 0.68143(18) 0.96772(14) 0.0376(6) Uani 1 1 d . . .
H15C H 0.3594 0.6968 0.9545 0.045 Uiso 1 1 calc R . .
H15B H 0.4645 0.7297 0.9839 0.045 Uiso 1 1 calc R . .
H15A H 0.4268 0.6361 1.0010 0.045 Uiso 1 1 calc R . .
C16 C 0.55090(17) 0.91455(14) 0.78319(11) 0.0210(4) Uani 1 1 d . . .
C17 C 0.61430(18) 0.96254(15) 0.74053(11) 0.0233(5) Uani 1 1 d . . .
C18 C 0.5642(2) 1.00567(16) 0.69054(12) 0.0297(5) Uani 1 1 d . . .
H18A H 0.6048 1.0385 0.6600 0.036 Uiso 1 1 calc R . .
C19 C 0.4569(2) 1.00151(17) 0.68462(13) 0.0336(6) Uani 1 1 d . . .
H19A H 0.4244 1.0317 0.6503 0.040 Uiso 1 1 calc R . .
C20 C 0.39588(19) 0.95402(16) 0.72796(13) 0.0309(6) Uani 1 1 d . . .
H20A H 0.3218 0.9523 0.7233 0.037 Uiso 1 1 calc R . .
C21 C 0.44127(18) 0.90854(15) 0.77853(12) 0.0251(5) Uani 1 1 d . . .
C22 C 0.73235(18) 0.97162(16) 0.74725(13) 0.0300(6) Uani 1 1 d . . .
H22A H 0.7547 0.9325 0.7831 0.036 Uiso 1 1 calc R . .
C23 C 0.7918(2) 0.94770(19) 0.68741(15) 0.0413(7) Uani 1 1 d . . .
H23A H 0.7742 0.9872 0.6520 0.050 Uiso 1 1 calc R . .
H23B H 0.7717 0.8915 0.6778 0.050 Uiso 1 1 calc R . .
H23C H 0.8678 0.9491 0.6940 0.050 Uiso 1 1 calc R . .
C24 C 0.7588(2) 1.0603(2) 0.76309(15) 0.0423(7) Uani 1 1 d . . .
H24C H 0.8351 1.0652 0.7671 0.051 Uiso 1 1 calc R . .
H24B H 0.7232 1.0725 0.8031 0.051 Uiso 1 1 calc R . .
H24A H 0.7350 1.1000 0.7293 0.051 Uiso 1 1 calc R . .
C25 C 0.37190(19) 0.85799(16) 0.82642(13) 0.0315(6) Uani 1 1 d . . .
H25A H 0.4184 0.8176 0.8507 0.038 Uiso 1 1 calc R . .
C26 C 0.3191(2) 0.9140(2) 0.87347(15) 0.0446(7) Uani 1 1 d . . .
H26A H 0.2726 0.9540 0.8510 0.054 Uiso 1 1 calc R . .
H26B H 0.3731 0.9439 0.8946 0.054 Uiso 1 1 calc R . .
H26C H 0.2776 0.8798 0.9050 0.054 Uiso 1 1 calc R . .
C27 C 0.2886(2) 0.8078(2) 0.79524(17) 0.0461(8) Uani 1 1 d . . .
H27C H 0.2536 0.7699 0.8273 0.055 Uiso 1 1 calc R . .
H27B H 0.3224 0.7755 0.7627 0.055 Uiso 1 1 calc R . .
H27A H 0.2363 0.8459 0.7758 0.055 Uiso 1 1 calc R . .
C55 C 0.82245(18) 0.69100(16) 0.77927(12) 0.0282(5) Uani 1 1 d . . .
H55A H 0.8293 0.6572 0.8198 0.034 Uiso 1 1 calc R . .
H55B H 0.8406 0.6545 0.7448 0.034 Uiso 1 1 calc R . .
C56 C 0.9027(2) 0.76147(18) 0.77704(14) 0.0354(6) Uani 1 1 d . . .
H56A H 0.8880 0.7966 0.8122 0.042 Uiso 1 1 calc R . .
H56B H 0.8978 0.7951 0.7369 0.042 Uiso 1 1 calc R . .
H56C H 0.9739 0.7378 0.7806 0.042 Uiso 1 1 calc R . .
C28 C 0.59569(15) 0.63814(14) 0.65435(10) 0.0168(4) Uani 1 1 d . . .
C30 C 0.63933(17) 0.59273(15) 0.55895(11) 0.0223(5) Uani 1 1 d . . .
H30A H 0.6613 0.5928 0.5157 0.027 Uiso 1 1 calc R . .
C29 C 0.61499(16) 0.52555(15) 0.59739(11) 0.0220(5) Uani 1 1 d . . .
H29A H 0.6162 0.4692 0.5866 0.026 Uiso 1 1 calc R . .
C31 C 0.53433(16) 0.50262(14) 0.70557(11) 0.0197(4) Uani 1 1 d . . .
C32 C 0.59296(17) 0.45670(14) 0.75053(11) 0.0213(5) Uani 1 1 d . . .
C33 C 0.53737(19) 0.40662(15) 0.79604(12) 0.0267(5) Uani 1 1 d . . .
H33A H 0.5748 0.3745 0.8274 0.032 Uiso 1 1 calc R . .
C34 C 0.42863(19) 0.40295(15) 0.79627(13) 0.0294(5) Uani 1 1 d . . .
H34A H 0.3920 0.3693 0.8282 0.035 Uiso 1 1 calc R . .
C35 C 0.37302(18) 0.44786(15) 0.75048(13) 0.0288(5) Uani 1 1 d . . .
H35A H 0.2984 0.4440 0.7510 0.035 Uiso 1 1 calc R . .
C36 C 0.42403(17) 0.49883(15) 0.70338(11) 0.0237(5) Uani 1 1 d . . .
C37 C 0.71282(17) 0.45700(15) 0.74933(12) 0.0252(5) Uani 1 1 d . . .
H37A H 0.7373 0.5035 0.7189 0.030 Uiso 1 1 calc R . .
C38 C 0.7559(2) 0.47140(18) 0.81400(13) 0.0349(6) Uani 1 1 d . . .
H38A H 0.7374 0.4242 0.8438 0.042 Uiso 1 1 calc R . .
H38B H 0.7252 0.5226 0.8293 0.042 Uiso 1 1 calc R . .
H38C H 0.8327 0.4766 0.8105 0.042 Uiso 1 1 calc R . .
C39 C 0.7549(2) 0.37510(18) 0.72528(15) 0.0375(6) Uani 1 1 d . . .
H39C H 0.8321 0.3753 0.7245 0.045 Uiso 1 1 calc R . .
H39B H 0.7302 0.3692 0.6825 0.045 Uiso 1 1 calc R . .
H39A H 0.7292 0.3284 0.7534 0.045 Uiso 1 1 calc R . .
C40 C 0.36097(18) 0.54366(16) 0.65156(12) 0.0285(5) Uani 1 1 d . . .
H40A H 0.4113 0.5776 0.6235 0.034 Uiso 1 1 calc R . .
C41 C 0.27914(19) 0.60327(17) 0.67806(15) 0.0354(6) Uani 1 1 d . . .
H41A H 0.3146 0.6444 0.7018 0.042 Uiso 1 1 calc R . .
H41B H 0.2290 0.5717 0.7062 0.042 Uiso 1 1 calc R . .
H41C H 0.2413 0.6318 0.6432 0.042 Uiso 1 1 calc R . .
C42 C 0.3099(2) 0.4809(2) 0.61141(15) 0.0425(7) Uani 1 1 d . . .
H42C H 0.2713 0.5106 0.5774 0.051 Uiso 1 1 calc R . .
H42B H 0.2611 0.4460 0.6380 0.051 Uiso 1 1 calc R . .
H42A H 0.3647 0.4457 0.5931 0.051 Uiso 1 1 calc R . .
C43 C 0.63427(17) 0.74711(15) 0.56690(10) 0.0216(5) Uani 1 1 d . . .
C44 C 0.53999(18) 0.79244(16) 0.55688(11) 0.0258(5) Uani 1 1 d . . .
C45 C 0.5498(2) 0.87361(18) 0.53158(14) 0.0367(6) Uani 1 1 d . . .
H45A H 0.4881 0.9066 0.5251 0.044 Uiso 1 1 calc R . .
C46 C 0.6472(2) 0.90806(18) 0.51544(15) 0.0422(7) Uani 1 1 d . . .
H46A H 0.6519 0.9642 0.4988 0.051 Uiso 1 1 calc R . .
C47 C 0.7377(2) 0.86059(17) 0.52363(13) 0.0349(6) Uani 1 1 d . . .
H47A H 0.8041 0.8842 0.5111 0.042 Uiso 1 1 calc R . .
C48 C 0.73363(18) 0.77926(15) 0.54970(11) 0.0248(5) Uani 1 1 d . . .
C49 C 0.43196(17) 0.75347(16) 0.56979(11) 0.0267(5) Uani 1 1 d . . .
H49A H 0.4381 0.7127 0.6073 0.032 Uiso 1 1 calc R . .
C50 C 0.39927(19) 0.70471(18) 0.51428(12) 0.0322(6) Uani 1 1 d . . .
H50A H 0.4533 0.6627 0.5057 0.039 Uiso 1 1 calc R . .
H50B H 0.3917 0.7430 0.4767 0.039 Uiso 1 1 calc R . .
H50C H 0.3319 0.6772 0.5248 0.039 Uiso 1 1 calc R . .
C51 C 0.3467(2) 0.81666(19) 0.58626(13) 0.0357(6) Uani 1 1 d . . .
H51C H 0.2815 0.7873 0.5992 0.043 Uiso 1 1 calc R . .
H51B H 0.3339 0.8547 0.5492 0.043 Uiso 1 1 calc R . .
H51A H 0.3700 0.8485 0.6210 0.043 Uiso 1 1 calc R . .
C52 C 0.83495(18) 0.72803(16) 0.55532(12) 0.0266(5) Uani 1 1 d . . .
H52A H 0.8191 0.6761 0.5824 0.032 Uiso 1 1 calc R . .
C53 C 0.9218(2) 0.77453(19) 0.58628(15) 0.0405(7) Uani 1 1 d . . .
H53A H 0.8967 0.7902 0.6280 0.049 Uiso 1 1 calc R . .
H53B H 0.9404 0.8248 0.5597 0.049 Uiso 1 1 calc R . .
H53C H 0.9840 0.7384 0.5910 0.049 Uiso 1 1 calc R . .
C54 C 0.8733(2) 0.7030(2) 0.49032(14) 0.0402(7) Uani 1 1 d . . .
H54A H 0.8890 0.7531 0.4629 0.048 Uiso 1 1 calc R . .
H54B H 0.8183 0.6711 0.4716 0.048 Uiso 1 1 calc R . .
H54C H 0.9371 0.6687 0.4948 0.048 Uiso 1 1 calc R . .
C57 C 0.02470(16) 1.18705(14) 0.81022(10) 0.0180(4) Uani 1 1 d . . .
C58 C -0.05808(17) 1.22665(15) 0.84111(11) 0.0215(5) Uani 1 1 d . . .
H58A H -0.0736 1.2832 0.8287 0.026 Uiso 1 1 calc R . .
C59 C -0.11891(17) 1.18628(15) 0.88953(11) 0.0241(5) Uani 1 1 d . . .
C60 C -0.09996(17) 1.10411(16) 0.90882(11) 0.0247(5) Uani 1 1 d . . .
H60A H -0.1412 1.0766 0.9419 0.030 Uiso 1 1 calc R . .
C61 C -0.01893(18) 1.06272(15) 0.87847(11) 0.0239(5) Uani 1 1 d . A .
C62 C 0.04214(17) 1.10317(14) 0.83080(11) 0.0210(5) Uani 1 1 d . . .
H62A H 0.0977 1.0733 0.8113 0.025 Uiso 1 1 calc R . .
C63 C -0.2071(2) 1.23261(19) 0.91967(14) 0.0413(6) Uani 1 1 d U . .
C64 C 0.0018(2) 0.97333(18) 0.89723(15) 0.0386(6) Uani 1 1 d U . .
C65 C 0.21995(16) 1.21624(13) 0.75440(10) 0.0173(4) Uani 1 1 d . . .
C66 C 0.27240(16) 1.18916(13) 0.80893(10) 0.0179(4) Uani 1 1 d . . .
H66A H 0.2325 1.1758 0.8468 0.022 Uiso 1 1 calc R . .
C67 C 0.38255(17) 1.18100(14) 0.80948(11) 0.0204(4) Uani 1 1 d . A .
C68 C 0.44340(16) 1.19997(14) 0.75540(11) 0.0214(5) Uani 1 1 d . . .
H68A H 0.5179 1.1940 0.7555 0.026 Uiso 1 1 calc R . .
C69 C 0.39231(16) 1.22805(14) 0.70062(11) 0.0199(4) Uani 1 1 d . B .
C70 C 0.28404(16) 1.23613(14) 0.70054(10) 0.0189(4) Uani 1 1 d . . .
H70A H 0.2516 1.2559 0.6626 0.023 Uiso 1 1 calc R . .
C71 C 0.43573(18) 1.15564(16) 0.86940(12) 0.0260(5) Uani 1 1 d . . .
C72 C 0.45740(17) 1.24976(16) 0.64194(11) 0.0251(5) Uani 1 1 d U . .
C73 C 0.07191(15) 1.32919(14) 0.73985(10) 0.0183(4) Uani 1 1 d . . .
C74 C 0.08673(16) 1.37763(14) 0.79112(11) 0.0208(4) Uani 1 1 d . . .
H74A H 0.1091 1.3510 0.8298 0.025 Uiso 1 1 calc R . .
C75 C 0.06997(17) 1.46314(15) 0.78759(12) 0.0245(5) Uani 1 1 d . A .
C76 C 0.03653(17) 1.50450(15) 0.73220(12) 0.0258(5) Uani 1 1 d . . .
H76A H 0.0223 1.5626 0.7301 0.031 Uiso 1 1 calc R . .
C77 C 0.02443(17) 1.45878(15) 0.68003(11) 0.0245(5) Uani 1 1 d . A .
C78 C 0.04352(16) 1.37314(14) 0.68345(11) 0.0206(4) Uani 1 1 d . . .
H78A H 0.0371 1.3437 0.6465 0.025 Uiso 1 1 calc R . .
C79 C 0.0879(2) 1.51022(17) 0.84421(13) 0.0340(6) Uani 1 1 d . . .
C80 C -0.0117(2) 1.50197(19) 0.62000(14) 0.0400(6) Uani 1 1 d U . .
C81 C 0.05105(16) 1.17770(14) 0.69014(10) 0.0180(4) Uani 1 1 d . . .
C82 C -0.04508(16) 1.19650(14) 0.66097(10) 0.0195(4) Uani 1 1 d . . .
H82A H -0.0863 1.2418 0.6745 0.023 Uiso 1 1 calc R . .
C83 C -0.08159(16) 1.15097(15) 0.61309(11) 0.0220(5) Uani 1 1 d . A .
C84 C -0.02702(17) 1.08190(15) 0.59359(11) 0.0229(5) Uani 1 1 d . . .
H84A H -0.0524 1.0506 0.5610 0.027 Uiso 1 1 calc R . .
C85 C 0.06628(17) 1.05995(14) 0.62344(10) 0.0204(4) Uani 1 1 d . . .
C86 C 0.10497(16) 1.10761(14) 0.66957(10) 0.0184(4) Uani 1 1 d . . .
H86A H 0.1703 1.0922 0.6878 0.022 Uiso 1 1 calc R . .
C87 C -0.17992(18) 1.17860(18) 0.57981(13) 0.0320(5) Uani 1 1 d U . .
C88 C 0.12415(18) 0.98271(15) 0.60770(11) 0.0255(5) Uani 1 1 d . . .
B B 0.09208(18) 1.22820(15) 0.74885(11) 0.0170(5) Uani 1 1 d . . .
F1 F -0.28640(12) 1.24971(13) 0.88053(10) 0.0568(5) Uani 1 1 d U . .
F2 F -0.17850(15) 1.30706(13) 0.93694(9) 0.0560(5) Uani 1 1 d U . .
F3 F -0.24912(19) 1.19146(15) 0.97024(11) 0.0847(7) Uani 1 1 d U . .
F6 F 0.03684(17) 0.92985(11) 0.85043(10) 0.0586(5) Uani 1 1 d U A .
F7 F 0.37506(12) 1.10875(11) 0.91050(7) 0.0390(4) Uani 1 1 d . A .
F9 F 0.46211(15) 1.22050(11) 0.90129(8) 0.0510(5) Uani 1 1 d . A .
F13 F 0.01551(16) 1.49630(16) 0.88947(10) 0.0725(7) Uani 1 1 d . A .
F14 F 0.17827(15) 1.49001(14) 0.87150(10) 0.0618(6) Uani 1 1 d . A .
F20 F -0.15837(13) 1.22169(13) 0.52545(9) 0.0586(6) Uani 1 1 d U A .
F21 F -0.23842(12) 1.11507(11) 0.56449(9) 0.0499(5) Uani 1 1 d U A .
F22 F 0.10125(15) 0.95699(12) 0.55166(8) 0.0537(5) Uani 1 1 d . . .
F23 F 0.10345(16) 0.91910(10) 0.64972(10) 0.0562(5) Uani 1 1 d . . .
F24 F 0.22836(11) 0.99176(10) 0.60714(9) 0.0425(4) Uani 1 1 d . . .
N1 N 0.66280(15) 0.77381(12) 0.90181(9) 0.0205(4) Uani 1 1 d . . .
N2 N 0.59939(14) 0.86994(12) 0.83736(9) 0.0202(4) Uani 1 1 d . . .
N3 N 0.58769(13) 0.55420(11) 0.65574(9) 0.0179(4) Uani 1 1 d . . .
N4 N 0.62662(13) 0.66187(12) 0.59374(9) 0.0190(4) Uani 1 1 d . . .
Si1 Si 0.68000(5) 0.72485(4) 0.77168(3) 0.02094(14) Uani 1 1 d . . .
Si2 Si 0.54034(5) 0.71098(4) 0.71680(3) 0.02144(14) Uani 1 1 d . . .
F4 F -0.0709(3) 0.9377(2) 0.9360(2) 0.0511(9) Uani 0.581(3) 1 d PU A 1
F5 F 0.0917(3) 0.9679(3) 0.9384(2) 0.0456(10) Uani 0.581(3) 1 d PU A 1
F8 F 0.5194(5) 1.1024(3) 0.8608(3) 0.0330(11) Uani 0.581(3) 1 d P A 1
F15 F 0.1088(4) 1.5926(2) 0.82979(19) 0.0434(9) Uani 0.581(3) 1 d PU A 1
F16 F 0.0200(4) 1.5821(2) 0.6128(2) 0.0623(9) Uani 0.581(3) 1 d PU A 1
F17 F -0.1116(3) 1.5019(3) 0.61381(19) 0.0644(9) Uani 0.581(3) 1 d PU A 1
F18 F 0.0323(3) 1.4713(2) 0.56940(15) 0.0593(8) Uani 0.581(3) 1 d PU A 1
F19 F -0.2492(4) 1.2130(3) 0.6194(3) 0.0434(11) Uani 0.581(3) 1 d PU A 1
F5S F 0.0500(5) 0.9558(4) 0.9429(3) 0.0575(18) Uani 0.419(3) 1 d PU A 2
F4S F -0.0958(4) 0.9324(3) 0.9033(3) 0.0538(14) Uani 0.419(3) 1 d PU A 2
F8S F 0.5311(8) 1.1272(5) 0.8613(5) 0.041(2) Uani 0.419(3) 1 d PU A 2
F15S F 0.0609(5) 1.5890(5) 0.8353(4) 0.064(2) Uani 0.419(3) 1 d PU A 2
F16S F -0.0997(4) 1.5493(3) 0.6305(2) 0.0540(10) Uani 0.419(3) 1 d PU A 2
F17S F -0.0541(5) 1.4505(3) 0.5805(2) 0.0624(11) Uani 0.419(3) 1 d PU A 2
F18S F 0.0552(4) 1.5505(4) 0.5905(3) 0.0638(11) Uani 0.419(3) 1 d PU A 2
F19S F -0.2322(6) 1.2412(4) 0.6055(4) 0.0414(13) Uani 0.419(3) 1 d PU A 2
F10 F 0.5203(2) 1.31559(14) 0.64723(10) 0.0419(7) Uani 0.878(6) 1 d PU B 1
F11 F 0.39881(13) 1.27157(18) 0.59105(8) 0.0394(7) Uani 0.878(6) 1 d PU B 1
F12 F 0.5196(2) 1.18854(13) 0.62516(11) 0.0427(8) Uani 0.878(6) 1 d PU B 1
F10S F 0.469(2) 1.3236(13) 0.6338(11) 0.023(5) Uani 0.079(5) 1 d PU B 2
F11S F 0.4175(18) 1.2140(18) 0.5960(10) 0.029(5) Uani 0.079(5) 1 d PU B 2
F12S F 0.5576(15) 1.2107(16) 0.6522(11) 0.026(5) Uani 0.079(5) 1 d PU B 2
F11T F 0.453(3) 1.186(2) 0.6085(16) 0.019(7) Uani 0.044(4) 1 d PU B 3
F12T F 0.558(3) 1.260(3) 0.6574(17) 0.034(8) Uani 0.044(4) 1 d PU B 3
F10T F 0.421(3) 1.311(2) 0.6135(19) 0.023(7) Uani 0.044(4) 1 d PU B 3

loop_
_atom_site_aniso_label
_atom_site_aniso_U_11
_atom_site_aniso_U_22
_atom_site_aniso_U_33
_atom_site_aniso_U_23
_atom_site_aniso_U_13
_atom_site_aniso_U_12
C1 0.0188(9) 0.0158(10) 0.0187(11) -0.0007(8) -0.0016(8) -0.0022(8)
C2 0.0364(13) 0.0211(12) 0.0200(11) -0.0066(9) -0.0022(9) -0.0001(10)
C3 0.0355(12) 0.0190(12) 0.0221(12) -0.0056(9) -0.0007(9) 0.0006(9)
C4 0.0356(12) 0.0167(11) 0.0153(11) 0.0001(8) -0.0011(9) 0.0001(9)
C5 0.0343(12) 0.0237(12) 0.0183(11) 0.0003(9) -0.0037(9) -0.0014(10)
C6 0.0408(14) 0.0266(14) 0.0283(13) 0.0048(11) -0.0092(11) 0.0004(11)
C7 0.0527(16) 0.0215(13) 0.0364(15) 0.0099(11) -0.0069(12) -0.0011(12)
C8 0.0433(14) 0.0208(13) 0.0325(14) 0.0043(10) -0.0009(11) -0.0051(10)
C9 0.0356(12) 0.0196(12) 0.0180(11) -0.0008(9) 0.0008(9) -0.0024(9)
C10 0.0323(12) 0.0245(13) 0.0257(13) 0.0008(10) -0.0062(10) -0.0029(10)
C11 0.0464(16) 0.0435(17) 0.0310(15) -0.0069(13) -0.0101(12) -0.0075(13)
C12 0.0329(13) 0.0369(16) 0.0419(16) 0.0021(13) -0.0080(11) 0.0015(11)
C13 0.0308(12) 0.0224(12) 0.0259(13) -0.0012(10) 0.0020(10) -0.0045(9)
C14 0.0350(13) 0.0303(14) 0.0330(14) -0.0062(11) 0.0017(11) -0.0085(11)
C15 0.0400(14) 0.0335(15) 0.0401(16) -0.0116(12) 0.0086(12) -0.0049(12)
C16 0.0263(11) 0.0162(11) 0.0207(11) -0.0023(9) -0.0045(9) 0.0028(9)
C17 0.0255(11) 0.0201(12) 0.0243(12) -0.0007(9) -0.0047(9) 0.0018(9)
C18 0.0358(13) 0.0246(13) 0.0280(13) 0.0050(10) -0.0047(10) -0.0014(10)
C19 0.0388(14) 0.0268(14) 0.0353(15) 0.0036(11) -0.0166(11) 0.0034(11)
C20 0.0257(12) 0.0254(13) 0.0424(15) -0.0033(11) -0.0117(11) 0.0012(10)
C21 0.0263(11) 0.0177(11) 0.0317(13) -0.0049(10) -0.0023(10) 0.0015(9)
C22 0.0253(12) 0.0296(14) 0.0336(14) 0.0104(11) -0.0032(10) -0.0018(10)
C23 0.0353(14) 0.0386(17) 0.0476(18) 0.0089(13) 0.0093(12) 0.0022(12)
C24 0.0338(14) 0.0448(18) 0.0487(18) -0.0015(14) -0.0096(12) -0.0103(12)
C25 0.0246(11) 0.0257(13) 0.0435(16) 0.0011(11) 0.0013(10) 0.0010(10)
C26 0.0409(15) 0.0449(18) 0.0480(18) -0.0079(14) 0.0101(13) -0.0032(13)
C27 0.0294(14) 0.0392(17) 0.070(2) -0.0129(15) 0.0109(13) -0.0079(12)
C55 0.0227(11) 0.0318(14) 0.0307(13) -0.0045(11) -0.0037(9) 0.0044(10)
C56 0.0268(12) 0.0405(16) 0.0379(15) 0.0058(12) -0.0036(11) -0.0017(11)
C28 0.0133(9) 0.0194(11) 0.0180(10) -0.0022(8) -0.0015(8) 0.0006(8)
C30 0.0230(10) 0.0258(12) 0.0184(11) -0.0052(9) 0.0022(8) 0.0043(9)
C29 0.0201(10) 0.0231(12) 0.0236(12) -0.0077(9) 0.0010(9) 0.0013(9)
C31 0.0205(10) 0.0162(11) 0.0226(11) -0.0045(9) 0.0043(8) -0.0022(8)
C32 0.0210(10) 0.0173(11) 0.0256(12) -0.0032(9) 0.0027(9) 0.0004(8)
C33 0.0311(12) 0.0186(12) 0.0297(13) 0.0008(10) 0.0059(10) 0.0007(9)
C34 0.0324(12) 0.0189(12) 0.0364(14) -0.0020(10) 0.0130(11) -0.0061(10)
C35 0.0215(11) 0.0238(13) 0.0419(15) -0.0093(11) 0.0071(10) -0.0053(9)
C36 0.0208(10) 0.0208(12) 0.0302(13) -0.0080(10) 0.0020(9) -0.0017(9)
C37 0.0211(11) 0.0246(13) 0.0289(13) 0.0045(10) 0.0010(9) 0.0002(9)
C38 0.0321(13) 0.0353(15) 0.0364(15) 0.0053(12) -0.0060(11) -0.0041(11)
C39 0.0274(12) 0.0331(15) 0.0518(18) -0.0049(13) 0.0049(12) 0.0070(11)
C40 0.0200(11) 0.0305(14) 0.0357(14) -0.0062(11) -0.0044(10) -0.0005(9)
C41 0.0245(12) 0.0295(14) 0.0527(18) -0.0060(12) -0.0017(11) 0.0011(10)
C42 0.0372(14) 0.0415(17) 0.0515(18) -0.0161(14) -0.0164(13) 0.0030(12)
C43 0.0253(11) 0.0224(12) 0.0164(11) 0.0019(9) 0.0018(8) 0.0028(9)
C44 0.0284(12) 0.0284(13) 0.0199(12) 0.0014(10) -0.0008(9) 0.0076(10)
C45 0.0339(13) 0.0340(15) 0.0404(16) 0.0085(12) 0.0013(11) 0.0146(11)
C46 0.0458(16) 0.0276(15) 0.0500(18) 0.0163(13) 0.0058(13) 0.0081(12)
C47 0.0335(13) 0.0310(15) 0.0384(15) 0.0084(12) 0.0049(11) -0.0001(11)
C48 0.0282(11) 0.0243(12) 0.0211(12) 0.0019(9) 0.0019(9) 0.0031(9)
C49 0.0224(11) 0.0345(14) 0.0225(12) 0.0019(10) -0.0036(9) 0.0074(10)
C50 0.0248(12) 0.0472(17) 0.0249(13) -0.0035(12) -0.0039(10) 0.0073(11)
C51 0.0296(13) 0.0440(17) 0.0337(15) -0.0061(12) -0.0016(11) 0.0126(11)
C52 0.0236(11) 0.0249(13) 0.0303(13) 0.0030(10) 0.0030(9) 0.0002(9)
C53 0.0299(13) 0.0418(17) 0.0505(18) -0.0065(14) -0.0054(12) 0.0011(12)
C54 0.0352(14) 0.0454(18) 0.0399(16) -0.0067(13) 0.0079(12) 0.0061(12)
C57 0.0172(9) 0.0200(11) 0.0174(10) -0.0025(8) -0.0048(8) -0.0022(8)
C58 0.0216(10) 0.0218(12) 0.0208(11) 0.0012(9) -0.0015(8) 0.0012(9)
C59 0.0214(10) 0.0288(13) 0.0215(12) 0.0011(10) 0.0014(9) 0.0032(9)
C60 0.0230(11) 0.0289(13) 0.0216(12) 0.0023(10) 0.0003(9) -0.0037(9)
C61 0.0242(11) 0.0220(12) 0.0254(12) 0.0007(9) -0.0019(9) -0.0023(9)
C62 0.0196(10) 0.0191(11) 0.0245(12) -0.0028(9) -0.0015(8) -0.0017(8)
C63 0.0383(13) 0.0412(15) 0.0411(14) 0.0093(12) 0.0185(11) 0.0115(11)
C64 0.0441(14) 0.0294(15) 0.0405(16) 0.0048(12) 0.0098(12) 0.0029(12)
C65 0.0187(10) 0.0149(10) 0.0189(11) -0.0040(8) -0.0013(8) -0.0006(8)
C66 0.0196(10) 0.0164(11) 0.0180(11) -0.0031(8) 0.0000(8) -0.0002(8)
C67 0.0220(10) 0.0187(11) 0.0212(11) -0.0048(9) -0.0052(8) 0.0024(8)
C68 0.0161(10) 0.0204(11) 0.0281(12) -0.0059(9) -0.0013(8) 0.0008(8)
C69 0.0197(10) 0.0183(11) 0.0221(11) -0.0041(9) 0.0011(8) -0.0020(8)
C70 0.0210(10) 0.0168(11) 0.0191(11) -0.0024(8) -0.0015(8) 0.0000(8)
C71 0.0232(11) 0.0285(13) 0.0268(13) -0.0037(10) -0.0051(9) 0.0023(9)
C72 0.0213(11) 0.0274(13) 0.0267(12) -0.0042(10) 0.0018(9) 0.0001(9)
C73 0.0127(9) 0.0213(11) 0.0207(11) 0.0002(9) 0.0012(8) 0.0000(8)
C74 0.0186(10) 0.0222(12) 0.0213(11) 0.0004(9) 0.0002(8) -0.0005(8)
C75 0.0213(10) 0.0230(12) 0.0294(13) -0.0049(10) 0.0030(9) -0.0013(9)
C76 0.0222(11) 0.0192(12) 0.0353(14) 0.0006(10) 0.0033(9) 0.0031(9)
C77 0.0195(10) 0.0253(12) 0.0278(12) 0.0037(10) 0.0008(9) 0.0015(9)
C78 0.0171(10) 0.0231(12) 0.0213(11) 0.0002(9) 0.0000(8) 0.0006(8)
C79 0.0407(14) 0.0242(14) 0.0376(15) -0.0073(11) 0.0027(12) -0.0002(11)
C80 0.0434(11) 0.0359(13) 0.0391(13) 0.0107(11) -0.0085(11) 0.0060(11)
C81 0.0169(9) 0.0203(11) 0.0165(10) 0.0009(8) 0.0006(8) -0.0023(8)
C82 0.0169(10) 0.0207(11) 0.0204(11) -0.0001(9) 0.0016(8) 0.0007(8)
C83 0.0161(10) 0.0287(13) 0.0210(11) 0.0011(9) -0.0029(8) -0.0026(9)
C84 0.0211(10) 0.0285(13) 0.0194(11) -0.0022(9) -0.0038(8) -0.0036(9)
C85 0.0242(10) 0.0202(11) 0.0169(11) -0.0012(9) -0.0039(8) -0.0005(9)
C86 0.0178(9) 0.0197(11) 0.0176(10) 0.0004(9) -0.0027(8) -0.0002(8)
C87 0.0214(10) 0.0416(14) 0.0337(13) -0.0039(11) -0.0084(9) -0.0003(10)
C88 0.0288(11) 0.0252(13) 0.0232(12) -0.0041(10) -0.0047(9) 0.0004(9)
B 0.0166(10) 0.0179(12) 0.0164(11) -0.0001(9) -0.0019(9) 0.0016(9)
F1 0.0263(8) 0.0659(13) 0.0775(13) -0.0035(10) 0.0007(8) 0.0147(8)
F2 0.0559(11) 0.0546(12) 0.0594(12) -0.0229(9) 0.0083(9) 0.0169(9)
F3 0.0953(13) 0.0724(12) 0.0761(12) 0.0344(10) 0.0644(11) 0.0390(10)
F6 0.0903(12) 0.0267(9) 0.0589(11) -0.0070(8) 0.0048(10) 0.0057(8)
F7 0.0408(8) 0.0458(10) 0.0291(8) 0.0108(7) -0.0107(7) -0.0036(7)
F9 0.0785(12) 0.0375(10) 0.0398(10) -0.0055(8) -0.0351(9) -0.0086(9)
F13 0.0599(12) 0.1106(19) 0.0512(12) -0.0443(12) 0.0241(9) -0.0276(12)
F14 0.0547(11) 0.0759(14) 0.0609(12) -0.0404(11) -0.0198(9) 0.0028(10)
F20 0.0348(9) 0.0758(14) 0.0603(12) 0.0392(10) -0.0185(8) -0.0053(8)
F21 0.0366(8) 0.0490(11) 0.0649(12) 0.0040(9) -0.0309(8) -0.0106(7)
F22 0.0657(11) 0.0553(12) 0.0452(10) -0.0328(9) -0.0275(9) 0.0266(9)
F23 0.0783(13) 0.0233(9) 0.0642(12) 0.0080(8) 0.0192(10) 0.0080(8)
F24 0.0268(7) 0.0359(9) 0.0672(12) -0.0205(8) -0.0043(7) 0.0083(6)
N1 0.0284(9) 0.0157(9) 0.0175(9) -0.0006(7) -0.0022(7) -0.0026(7)
N2 0.0235(9) 0.0176(9) 0.0195(9) 0.0002(7) -0.0021(7) -0.0008(7)
N3 0.0161(8) 0.0186(9) 0.0192(9) -0.0024(7) -0.0002(7) 0.0001(7)
N4 0.0177(8) 0.0214(10) 0.0178(9) -0.0009(7) 0.0006(7) 0.0017(7)
Si1 0.0214(3) 0.0217(3) 0.0203(3) -0.0051(2) -0.0029(2) 0.0014(2)
Si2 0.0206(3) 0.0248(3) 0.0197(3) -0.0071(3) -0.0020(2) 0.0018(2)
F4 0.0587(17) 0.0323(15) 0.0588(18) 0.0135(14) 0.0179(15) -0.0067(12)
F5 0.0459(16) 0.0398(17) 0.0485(17) 0.0137(13) -0.0046(14) 0.0130(14)
F8 0.028(2) 0.031(2) 0.040(2) 0.004(2) -0.0085(15) 0.019(2)
F15 0.069(3) 0.0155(15) 0.047(2) -0.0116(12) 0.0046(19) -0.0149(17)
F16 0.0820(17) 0.0460(15) 0.0576(16) 0.0125(13) -0.0160(14) 0.0002(13)
F17 0.0531(12) 0.0750(15) 0.0631(14) 0.0137(12) -0.0137(11) -0.0007(12)
F18 0.0781(16) 0.0615(15) 0.0358(13) 0.0095(12) -0.0014(12) 0.0296(13)
F19 0.0237(18) 0.062(3) 0.046(2) -0.0133(19) -0.0098(15) 0.0150(18)
F5S 0.065(3) 0.051(2) 0.055(2) 0.0055(18) -0.008(2) 0.009(2)
F4S 0.053(2) 0.041(2) 0.066(2) 0.0060(18) 0.0044(18) -0.0095(16)
F8S 0.035(2) 0.047(3) 0.040(3) 0.000(2) -0.0085(16) 0.006(2)
F15S 0.077(3) 0.054(3) 0.064(3) -0.0130(18) -0.005(2) 0.004(2)
F16S 0.0592(16) 0.0506(17) 0.0508(16) 0.0061(14) -0.0087(14) 0.0293(14)
F17S 0.0795(18) 0.0555(17) 0.0527(16) 0.0043(14) -0.0312(15) 0.0048(15)
F18S 0.058(2) 0.075(2) 0.053(2) 0.037(2) 0.0010(18) -0.002(2)
F19S 0.030(2) 0.051(3) 0.046(3) -0.016(2) -0.017(2) 0.017(2)
F10 0.0453(15) 0.0435(14) 0.0373(12) -0.0073(9) 0.0123(10) -0.0265(12)
F11 0.0288(9) 0.068(2) 0.0201(10) 0.0074(10) 0.0018(7) 0.0015(9)
F12 0.0493(16) 0.0330(11) 0.0425(13) 0.0062(10) 0.0258(13) 0.0162(10)
F10S 0.023(5) 0.022(5) 0.024(5) -0.002(2) 0.000(2) -0.002(2)
F11S 0.029(5) 0.029(6) 0.027(5) -0.002(2) 0.000(2) 0.000(2)
F12S 0.025(5) 0.027(5) 0.026(5) -0.002(2) 0.001(2) 0.000(2)
F11T 0.020(7) 0.019(7) 0.019(7) -0.002(2) 0.001(2) 0.001(2)
F12T 0.033(8) 0.034(8) 0.034(8) -0.002(2) 0.000(2) -0.001(2)
F10T 0.024(7) 0.024(7) 0.023(7) -0.001(2) -0.001(2) 0.000(2)

loop_
_atom_type_symbol
_atom_type_description
_atom_type_scat_dispersion_real
_atom_type_scat_dispersion_imag
_atom_type_scat_source
C C 0.0033 0.0016 'International Tables Vol C Tables 4.2.6.8 and 6.1.1.4'
H H 0.0000 0.0000 'International Tables Vol C Tables 4.2.6.8 and 6.1.1.4'
B B 0.0013 0.0007 'International Tables Vol C Tables 4.2.6.8 and 6.1.1.4'
F F 0.0171 0.0103 'International Tables Vol C Tables 4.2.6.8 and 6.1.1.4'
N N 0.0061 0.0033 'International Tables Vol C Tables 4.2.6.8 and 6.1.1.4'
Si Si 0.0817 0.0704 'International Tables Vol C Tables 4.2.6.8 and 6.1.1.4'

loop_
_geom_angle_atom_site_label_1
_geom_angle_atom_site_label_2
_geom_angle_atom_site_label_3
_geom_angle
N2 C1 N1 105.14(18)
N2 C1 Si1 128.93(16)
N1 C1 Si1 125.90(16)
C3 C2 N1 107.0(2)
C3 C2 H2A 126.5
N1 C2 H2A 126.5
C2 C3 N2 107.4(2)
C2 C3 H3A 126.3
N2 C3 H3A 126.3
C5 C4 C9 123.4(2)
C5 C4 N1 119.5(2)
C9 C4 N1 117.1(2)
C6 C5 C4 117.0(2)
C6 C5 C10 120.3(2)
C4 C5 C10 122.5(2)
C7 C6 C5 121.1(2)
C7 C6 H6A 119.5
C5 C6 H6A 119.5
C8 C7 C6 120.2(2)
C8 C7 H7A 119.9
C6 C7 H7A 119.9
C7 C8 C9 121.6(2)
C7 C8 H8A 119.2
C9 C8 H8A 119.2
C8 C9 C4 116.6(2)
C8 C9 C13 120.7(2)
C4 C9 C13 122.6(2)
C5 C10 C12 113.4(2)
C5 C10 C11 109.3(2)
C12 C10 C11 109.9(2)
C5 C10 H10A 108.0
C12 C10 H10A 108.0
C11 C10 H10A 108.0
C10 C11 H11A 109.5
C10 C11 H11B 109.5
H11A C11 H11B 109.5
C10 C11 H11C 109.5
H11A C11 H11C 109.5
H11B C11 H11C 109.5
C10 C12 H12C 109.5
C10 C12 H12B 109.5
H12C C12 H12B 109.5
C10 C12 H12A 109.5
H12C C12 H12A 109.5
H12B C12 H12A 109.5
C14 C13 C9 113.7(2)
C14 C13 C15 110.9(2)
C9 C13 C15 109.9(2)
C14 C13 H13A 107.3
C9 C13 H13A 107.3
C15 C13 H13A 107.3
C13 C14 H14A 109.5
C13 C14 H14B 109.5
H14A C14 H14B 109.5
C13 C14 H14C 109.5
H14A C14 H14C 109.5
H14B C14 H14C 109.5
C13 C15 H15C 109.5
C13 C15 H15B 109.5
H15C C15 H15B 109.5
C13 C15 H15A 109.5
H15C C15 H15A 109.5
H15B C15 H15A 109.5
C17 C16 C21 123.6(2)
C17 C16 N2 118.91(19)
C21 C16 N2 117.5(2)
C16 C17 C18 116.9(2)
C16 C17 C22 123.4(2)
C18 C17 C22 119.7(2)
C19 C18 C17 121.1(2)
C19 C18 H18A 119.4
C17 C18 H18A 119.4
C18 C19 C20 120.7(2)
C18 C19 H19A 119.6
C20 C19 H19A 119.6
C19 C20 C21 121.0(2)
C19 C20 H20A 119.5
C21 C20 H20A 119.5
C20 C21 C16 116.7(2)
C20 C21 C25 119.9(2)
C16 C21 C25 123.4(2)
C17 C22 C23 110.7(2)
C17 C22 C24 110.5(2)
C23 C22 C24 111.4(2)
C17 C22 H22A 108.1
C23 C22 H22A 108.1
C24 C22 H22A 108.1
C22 C23 H23A 109.5
C22 C23 H23B 109.5
H23A C23 H23B 109.5
C22 C23 H23C 109.5
H23A C23 H23C 109.5
H23B C23 H23C 109.5
C22 C24 H24C 109.5
C22 C24 H24B 109.5
H24C C24 H24B 109.5
C22 C24 H24A 109.5
H24C C24 H24A 109.5
H24B C24 H24A 109.5
C21 C25 C26 110.9(2)
C21 C25 C27 112.7(2)
C26 C25 C27 110.0(2)
C21 C25 H25A 107.7
C26 C25 H25A 107.7
C27 C25 H25A 107.7
C25 C26 H26A 109.5
C25 C26 H26B 109.5
H26A C26 H26B 109.5
C25 C26 H26C 109.5
H26A C26 H26C 109.5
H26B C26 H26C 109.5
C25 C27 H27C 109.5
C25 C27 H27B 109.5
H27C C27 H27B 109.5
C25 C27 H27A 109.5
H27C C27 H27A 109.5
H27B C27 H27A 109.5
C56 C55 Si1 115.56(18)
C56 C55 H55A 108.4
Si1 C55 H55A 108.4
C56 C55 H55B 108.4
Si1 C55 H55B 108.4
H55A C55 H55B 107.5
C55 C56 H56A 109.5
C55 C56 H56B 109.5
H56A C56 H56B 109.5
C55 C56 H56C 109.5
H56A C56 H56C 109.5
H56B C56 H56C 109.5
N3 C28 N4 104.88(18)
N3 C28 Si2 127.29(15)
N4 C28 Si2 126.02(16)
C29 C30 N4 107.49(19)
C29 C30 H30A 126.3
N4 C30 H30A 126.3
C30 C29 N3 106.7(2)
C30 C29 H29A 126.7
N3 C29 H29A 126.7
C32 C31 C36 123.3(2)
C32 C31 N3 119.95(18)
C36 C31 N3 116.7(2)
C33 C32 C31 117.2(2)
C33 C32 C37 120.2(2)
C31 C32 C37 122.5(2)
C34 C33 C32 121.0(2)
C34 C33 H33A 119.5
C32 C33 H33A 119.5
C35 C34 C33 120.4(2)
C35 C34 H34A 119.8
C33 C34 H34A 119.8
C34 C35 C36 121.4(2)
C34 C35 H35A 119.3
C36 C35 H35A 119.3
C35 C36 C31 116.6(2)
C35 C36 C40 120.0(2)
C31 C36 C40 123.3(2)
C32 C37 C38 111.9(2)
C32 C37 C39 109.5(2)
C38 C37 C39 111.0(2)
C32 C37 H37A 108.1
C38 C37 H37A 108.1
C39 C37 H37A 108.1
C37 C38 H38A 109.5
C37 C38 H38B 109.5
H38A C38 H38B 109.5
C37 C38 H38C 109.5
H38A C38 H38C 109.5
H38B C38 H38C 109.5
C37 C39 H39C 109.5
C37 C39 H39B 109.5
H39C C39 H39B 109.5
C37 C39 H39A 109.5
H39C C39 H39A 109.5
H39B C39 H39A 109.5
C36 C40 C42 110.3(2)
C36 C40 C41 112.0(2)
C42 C40 C41 111.4(2)
C36 C40 H40A 107.6
C42 C40 H40A 107.6
C41 C40 H40A 107.6
C40 C41 H41A 109.5
C40 C41 H41B 109.5
H41A C41 H41B 109.5
C40 C41 H41C 109.5
H41A C41 H41C 109.5
H41B C41 H41C 109.5
C40 C42 H42C 109.5
C40 C42 H42B 109.5
H42C C42 H42B 109.5
C40 C42 H42A 109.5
H42C C42 H42A 109.5
H42B C42 H42A 109.5
C48 C43 C44 123.0(2)
C48 C43 N4 118.88(19)
C44 C43 N4 118.0(2)
C45 C44 C43 116.7(2)
C45 C44 C49 121.0(2)
C43 C44 C49 122.2(2)
C44 C45 C46 121.7(2)
C44 C45 H45A 119.2
C46 C45 H45A 119.2
C47 C46 C45 119.9(3)
C47 C46 H46A 120.0
C45 C46 H46A 120.0
C46 C47 C48 121.4(2)
C46 C47 H47A 119.3
C48 C47 H47A 119.3
C47 C48 C43 117.2(2)
C47 C48 C52 119.5(2)
C43 C48 C52 123.1(2)
C44 C49 C51 113.2(2)
C44 C49 C50 111.0(2)
C51 C49 C50 110.7(2)
C44 C49 H49A 107.2
C51 C49 H49A 107.2
C50 C49 H49A 107.2
C49 C50 H50A 109.5
C49 C50 H50B 109.5
H50A C50 H50B 109.5
C49 C50 H50C 109.5
H50A C50 H50C 109.5
H50B C50 H50C 109.5
C49 C51 H51C 109.5
C49 C51 H51B 109.5
H51C C51 H51B 109.5
C49 C51 H51A 109.5
H51C C51 H51A 109.5
H51B C51 H51A 109.5
C48 C52 C54 110.3(2)
C48 C52 C53 112.1(2)
C54 C52 C53 110.0(2)
C48 C52 H52A 108.1
C54 C52 H52A 108.1
C53 C52 H52A 108.1
C52 C53 H53A 109.5
C52 C53 H53B 109.5
H53A C53 H53B 109.5
C52 C53 H53C 109.5
H53A C53 H53C 109.5
H53B C53 H53C 109.5
C52 C54 H54A 109.5
C52 C54 H54B 109.5
H54A C54 H54B 109.5
C52 C54 H54C 109.5
H54A C54 H54C 109.5
H54B C54 H54C 109.5
C58 C57 C62 115.5(2)
C58 C57 B 124.66(19)
C62 C57 B 119.55(19)
C59 C58 C57 122.3(2)
C59 C58 H58A 118.8
C57 C58 H58A 118.8
C60 C59 C58 120.9(2)
C60 C59 C63 119.9(2)
C58 C59 C63 119.1(2)
C59 C60 C61 118.1(2)
C59 C60 H60A 121.0
C61 C60 H60A 121.0
C62 C61 C60 120.9(2)
C62 C61 C64 119.8(2)
C60 C61 C64 119.3(2)
C61 C62 C57 122.2(2)
C61 C62 H62A 118.9
C57 C62 H62A 118.9
F3 C63 F2 107.3(3)
F3 C63 F1 106.2(2)
F2 C63 F1 104.0(2)
F3 C63 C59 113.0(2)
F2 C63 C59 113.0(2)
F1 C63 C59 112.7(2)
F5S C64 F6 110.0(4)
F5S C64 F4 77.9(4)
F6 C64 F4 116.6(3)
F5S C64 F4S 108.5(5)
F6 C64 F4S 94.1(3)
F4 C64 F4S 33.0(2)
F5S C64 F5 21.9(4)
F6 C64 F5 100.9(3)
F4 C64 F5 99.8(3)
F4S C64 F5 130.0(4)
F5S C64 C61 119.2(4)
F6 C64 C61 114.0(2)
F4 C64 C61 114.5(3)
F4S C64 C61 107.9(3)
F5 C64 C61 108.6(3)
C66 C65 C70 115.94(19)
C66 C65 B 125.69(19)
C70 C65 B 118.36(19)
C65 C66 C67 121.9(2)
C65 C66 H66A 119.1
C67 C66 H66A 119.1
C68 C67 C66 120.8(2)
C68 C67 C71 119.0(2)
C66 C67 C71 120.1(2)
C67 C68 C69 118.08(19)
C67 C68 H68A 121.0
C69 C68 H68A 121.0
C70 C69 C68 120.8(2)
C70 C69 C72 120.6(2)
C68 C69 C72 118.60(19)
C69 C70 C65 122.5(2)
C69 C70 H70A 118.7
C65 C70 H70A 118.7
F8S C71 F9 96.3(4)
F8S C71 F7 114.5(4)
F9 C71 F7 104.4(2)
F8S C71 F8 18.2(5)
F9 C71 F8 112.1(3)
F7 C71 F8 100.7(3)
F8S C71 C67 114.0(5)
F9 C71 C67 112.7(2)
F7 C71 C67 113.35(19)
F8 C71 C67 112.8(3)
F10S C72 F10T 39(2)
F10S C72 F11S 116.0(17)
F10T C72 F11S 82(3)
F10S C72 F11T 138.3(19)
F10T C72 F11T 111(3)
F11S C72 F11T 30.7(17)
F10S C72 F12 129.5(11)
F10T C72 F12 133.8(17)
F11S C72 F12 70.1(13)
F11T C72 F12 42(2)
F10S C72 F12T 77(2)
F10T C72 F12T 113(3)
F11S C72 F12T 131(2)
F11T C72 F12T 108(3)
F12 C72 F12T 67(2)
F10S C72 F10 32.3(13)
F10T C72 F10 70(2)
F11S C72 F10 135.6(10)
F11T C72 F10 138.2(15)
F12 C72 F10 106.1(2)
F12T C72 F10 45(2)
F10S C72 F11 76.2(14)
F10T C72 F11 39(2)
F11S C72 F11 42.3(14)
F11T C72 F11 72(2)
F12 C72 F11 106.0(2)
F12T C72 F11 135.5(17)
F10 C72 F11 104.4(2)
F10S C72 F12S 109.0(15)
F10T C72 F12S 139.1(19)
F11S C72 F12S 106.0(16)
F11T C72 F12S 78(2)
F12 C72 F12S 36.1(11)
F12T C72 F12S 34(2)
F10 C72 F12S 77.9(11)
F11 C72 F12S 135.8(10)
F10S C72 C69 111.2(10)
F10T C72 C69 109.8(15)
F11S C72 C69 108.4(9)
F11T C72 C69 106.0(14)
F12 C72 C69 113.4(2)
F12T C72 C69 109.4(15)
F10 C72 C69 113.0(2)
F11 C72 C69 113.17(18)
F12S C72 C69 105.7(8)
C74 C73 C78 115.6(2)
C74 C73 B 119.05(19)
C78 C73 B 125.3(2)
C75 C74 C73 122.5(2)
C75 C74 H74A 118.7
C73 C74 H74A 118.7
C76 C75 C74 120.7(2)
C76 C75 C79 120.1(2)
C74 C75 C79 119.2(2)
C77 C76 C75 118.2(2)
C77 C76 H76A 120.9
C75 C76 H76A 120.9
C76 C77 C78 120.9(2)
C76 C77 C80 119.1(2)
C78 C77 C80 120.0(2)
C77 C78 C73 122.0(2)
C77 C78 H78A 119.0
C73 C78 H78A 119.0
F15S C79 F13 92.6(4)
F15S C79 F14 119.5(4)
F13 C79 F14 104.5(2)
F15S C79 F15 26.6(3)
F13 C79 F15 114.2(3)
F14 C79 F15 97.5(3)
F15S C79 C75 112.2(4)
F13 C79 C75 113.2(2)
F14 C79 C75 112.8(2)
F15 C79 C75 113.3(3)
F17 C80 F18S 127.3(4)
F17 C80 F18 107.8(4)
F18S C80 F18 66.0(4)
F17 C80 F17S 60.6(3)
F18S C80 F17S 110.8(5)
F18 C80 F17S 51.7(3)
F17 C80 F16 107.3(3)
F18S C80 F16 36.9(3)
F18 C80 F16 101.3(3)
F17S C80 F16 133.0(3)
F17 C80 F16S 38.6(3)
F18S C80 F16S 106.3(4)
F18 C80 F16S 134.1(3)
F17S C80 F16S 97.7(4)
F16 C80 F16S 74.1(4)
F17 C80 C77 114.3(3)
F18S C80 C77 115.8(3)
F18 C80 C77 112.7(3)
F17S C80 C77 113.6(3)
F16 C80 C77 112.4(3)
F16S C80 C77 111.0(3)
C86 C81 C82 115.5(2)
C86 C81 B 121.79(18)
C82 C81 B 122.45(19)
C83 C82 C81 122.1(2)
C83 C82 H82A 118.9
C81 C82 H82A 118.9
C84 C83 C82 121.3(2)
C84 C83 C87 119.0(2)
C82 C83 C87 119.6(2)
C83 C84 C85 117.7(2)
C83 C84 H84A 121.1
C85 C84 H84A 121.1
C86 C85 C84 120.9(2)
C86 C85 C88 119.1(2)
C84 C85 C88 120.0(2)
C85 C86 C81 122.4(2)
C85 C86 H86A 118.8
C81 C86 H86A 118.8
F20 C87 F21 104.9(2)
F20 C87 F19S 94.5(4)
F21 C87 F19S 116.0(4)
F20 C87 F19 116.6(3)
F21 C87 F19 98.5(3)
F19S C87 F19 24.3(3)
F20 C87 C83 111.9(2)
F21 C87 C83 112.9(2)
F19S C87 C83 114.7(4)
F19 C87 C83 111.2(3)
F22 C88 F24 106.3(2)
F22 C88 F23 106.3(2)
F24 C88 F23 105.5(2)
F22 C88 C85 113.4(2)
F24 C88 C85 112.6(2)
F23 C88 C85 112.1(2)
C81 B C65 109.63(17)
C81 B C57 103.64(17)
C65 B C57 113.64(17)
C81 B C73 113.58(18)
C65 B C73 105.51(17)
C57 B C73 111.06(17)
C1 N1 C2 110.14(19)
C1 N1 C4 124.23(19)
C2 N1 C4 124.20(19)
C1 N2 C3 110.32(19)
C1 N2 C16 127.40(19)
C3 N2 C16 121.84(19)
C28 N3 C29 110.83(18)
C28 N3 C31 124.95(18)
C29 N3 C31 122.69(19)
C28 N4 C30 110.11(18)
C28 N4 C43 125.60(18)
C30 N4 C43 123.97(18)
C55 Si1 C1 108.20(10)
C55 Si1 Si2 143.36(9)
C1 Si1 Si2 108.36(7)
C28 Si2 Si1 100.08(7)

loop_
_geom_bond_atom_site_label_1
_geom_bond_atom_site_label_2
_geom_bond_distance
C1 N2 1.359(3)
C1 N1 1.360(3)
C1 Si1 1.912(2)
C2 C3 1.344(3)
C2 N1 1.383(3)
C2 H2A 0.9500
C3 N2 1.376(3)
C3 H3A 0.9500
C4 C5 1.400(3)
C4 C9 1.403(3)
C4 N1 1.454(3)
C5 C6 1.393(3)
C5 C10 1.520(3)
C6 C7 1.385(4)
C6 H6A 0.9500
C7 C8 1.379(4)
C7 H7A 0.9500
C8 C9 1.392(3)
C8 H8A 0.9500
C9 C13 1.530(3)
C10 C12 1.523(4)
C10 C11 1.528(4)
C10 H10A 1.0000
C11 H11A 0.9800
C11 H11B 0.9800
C11 H11C 0.9800
C12 H12C 0.9800
C12 H12B 0.9800
C12 H12A 0.9800
C13 C14 1.522(3)
C13 C15 1.533(4)
C13 H13A 1.0000
C14 H14A 0.9800
C14 H14B 0.9800
C14 H14C 0.9800
C15 H15C 0.9800
C15 H15B 0.9800
C15 H15A 0.9800
C16 C17 1.391(3)
C16 C21 1.403(3)
C16 N2 1.461(3)
C17 C18 1.394(3)
C17 C22 1.519(3)
C18 C19 1.375(4)
C18 H18A 0.9500
C19 C20 1.379(4)
C19 H19A 0.9500
C20 C21 1.393(4)
C20 H20A 0.9500
C21 C25 1.522(3)
C22 C23 1.528(4)
C22 C24 1.532(4)
C22 H22A 1.0000
C23 H23A 0.9800
C23 H23B 0.9800
C23 H23C 0.9800
C24 H24C 0.9800
C24 H24B 0.9800
C24 H24A 0.9800
C25 C26 1.527(4)
C25 C27 1.531(4)
C25 H25A 1.0000
C26 H26A 0.9800
C26 H26B 0.9800
C26 H26C 0.9800
C27 H27C 0.9800
C27 H27B 0.9800
C27 H27A 0.9800
C55 C56 1.530(4)
C55 Si1 1.893(2)
C55 H55A 0.9900
C55 H55B 0.9900
C56 H56A 0.9800
C56 H56B 0.9800
C56 H56C 0.9800
C28 N3 1.355(3)
C28 N4 1.363(3)
C28 Si2 1.941(2)
C30 C29 1.342(3)
C30 N4 1.383(3)
C30 H30A 0.9500
C29 N3 1.384(3)
C29 H29A 0.9500
C31 C32 1.395(3)
C31 C36 1.405(3)
C31 N3 1.453(3)
C32 C33 1.394(3)
C32 C37 1.521(3)
C33 C34 1.382(3)
C33 H33A 0.9500
C34 C35 1.379(4)
C34 H34A 0.9500
C35 C36 1.396(3)
C35 H35A 0.9500
C36 C40 1.518(4)
C37 C38 1.526(4)
C37 C39 1.532(4)
C37 H37A 1.0000
C38 H38A 0.9800
C38 H38B 0.9800
C38 H38C 0.9800
C39 H39C 0.9800
C39 H39B 0.9800
C39 H39A 0.9800
C40 C42 1.527(4)
C40 C41 1.529(4)
C40 H40A 1.0000
C41 H41A 0.9800
C41 H41B 0.9800
C41 H41C 0.9800
C42 H42C 0.9800
C42 H42B 0.9800
C42 H42A 0.9800
C43 C48 1.397(3)
C43 C44 1.410(3)
C43 N4 1.452(3)
C44 C45 1.384(4)
C44 C49 1.523(3)
C45 C46 1.385(4)
C45 H45A 0.9500
C46 C47 1.383(4)
C46 H46A 0.9500
C47 C48 1.387(4)
C47 H47A 0.9500
C48 C52 1.525(3)
C49 C51 1.528(3)
C49 C50 1.530(4)
C49 H49A 1.0000
C50 H50A 0.9800
C50 H50B 0.9800
C50 H50C 0.9800
C51 H51C 0.9800
C51 H51B 0.9800
C51 H51A 0.9800
C52 C54 1.528(4)
C52 C53 1.529(4)
C52 H52A 1.0000
C53 H53A 0.9800
C53 H53B 0.9800
C53 H53C 0.9800
C54 H54A 0.9800
C54 H54B 0.9800
C54 H54C 0.9800
C57 C58 1.394(3)
C57 C62 1.408(3)
C57 B 1.640(3)
C58 C59 1.394(3)
C58 H58A 0.9500
C59 C60 1.379(3)
C59 C63 1.493(3)
C60 C61 1.387(3)
C60 H60A 0.9500
C61 C62 1.385(3)
C61 C64 1.490(4)
C62 H62A 0.9500
C63 F3 1.322(3)
C63 F2 1.335(4)
C63 F1 1.339(4)
C64 F5S 1.178(7)
C64 F6 1.318(3)
C64 F4 1.326(4)
C64 F4S 1.407(6)
C64 F5 1.456(5)
C65 C66 1.394(3)
C65 C70 1.403(3)
C65 B 1.640(3)
C66 C67 1.404(3)
C66 H66A 0.9500
C67 C68 1.382(3)
C67 C71 1.488(3)
C68 C69 1.394(3)
C68 H68A 0.9500
C69 C70 1.380(3)
C69 C72 1.496(3)
C70 H70A 0.9500
C71 F8S 1.301(10)
C71 F9 1.334(3)
C71 F7 1.343(3)
C71 F8 1.374(6)
C72 F10S 1.20(2)
C72 F10T 1.22(3)
C72 F11S 1.28(2)
C72 F11T 1.29(3)
C72 F12 1.319(3)
C72 F12T 1.35(4)
C72 F10 1.346(3)
C72 F11 1.354(3)
C72 F12S 1.43(2)
C73 C74 1.400(3)
C73 C78 1.403(3)
C73 B 1.643(3)
C74 C75 1.389(3)
C74 H74A 0.9500
C75 C76 1.386(4)
C75 C79 1.488(4)
C76 C77 1.384(4)
C76 H76A 0.9500
C77 C78 1.395(3)
C77 C80 1.491(4)
C78 H78A 0.9500
C79 F15S 1.314(8)
C79 F13 1.318(3)
C79 F14 1.329(3)
C79 F15 1.367(4)
C80 F17 1.279(4)
C80 F18S 1.279(6)
C80 F18 1.319(5)
C80 F17S 1.345(6)
C80 F16 1.352(5)
C80 F16S 1.368(5)
C81 C86 1.403(3)
C81 C82 1.406(3)
C81 B 1.635(3)
C82 C83 1.387(3)
C82 H82A 0.9500
C83 C84 1.386(3)
C83 C87 1.502(3)
C84 C85 1.392(3)
C84 H84A 0.9500
C85 C86 1.389(3)
C85 C88 1.491(3)
C86 H86A 0.9500
C87 F20 1.327(3)
C87 F21 1.334(3)
C87 F19S 1.340(8)
C87 F19 1.342(6)
C88 F22 1.327(3)
C88 F24 1.332(3)
C88 F23 1.333(3)
Si1 Si2 2.1726(9)

loop_
_geom_torsion_atom_site_label_1
_geom_torsion_atom_site_label_2
_geom_torsion_atom_site_label_3
_geom_torsion_atom_site_label_4
_geom_torsion
N1 C2 C3 N2 0.5(3)
C9 C4 C5 C6 3.7(4)
N1 C4 C5 C6 -179.4(2)
C9 C4 C5 C10 -171.9(2)
N1 C4 C5 C10 5.1(3)
C4 C5 C6 C7 -1.3(4)
C10 C5 C6 C7 174.4(2)
C5 C6 C7 C8 -0.9(4)
C6 C7 C8 C9 0.8(4)
C7 C8 C9 C4 1.4(4)
C7 C8 C9 C13 -174.2(2)
C5 C4 C9 C8 -3.7(4)
N1 C4 C9 C8 179.2(2)
C5 C4 C9 C13 171.8(2)
N1 C4 C9 C13 -5.2(3)
C6 C5 C10 C12 45.4(3)
C4 C5 C10 C12 -139.1(2)
C6 C5 C10 C11 -77.6(3)
C4 C5 C10 C11 97.8(3)
C8 C9 C13 C14 -37.4(3)
C4 C9 C13 C14 147.2(2)
C8 C9 C13 C15 87.7(3)
C4 C9 C13 C15 -87.7(3)
C21 C16 C17 C18 -0.7(4)
N2 C16 C17 C18 -178.4(2)
C21 C16 C17 C22 177.4(2)
N2 C16 C17 C22 -0.3(3)
C16 C17 C18 C19 0.9(4)
C22 C17 C18 C19 -177.3(2)
C17 C18 C19 C20 -0.4(4)
C18 C19 C20 C21 -0.5(4)
C19 C20 C21 C16 0.7(4)
C19 C20 C21 C25 178.8(2)
C17 C16 C21 C20 -0.1(4)
N2 C16 C21 C20 177.6(2)
C17 C16 C21 C25 -178.1(2)
N2 C16 C21 C25 -0.4(3)
C16 C17 C22 C23 125.1(3)
C18 C17 C22 C23 -56.9(3)
C16 C17 C22 C24 -111.1(3)
C18 C17 C22 C24 67.0(3)
C20 C21 C25 C26 -78.8(3)
C16 C21 C25 C26 99.1(3)
C20 C21 C25 C27 44.9(3)
C16 C21 C25 C27 -137.2(2)
N4 C30 C29 N3 -0.1(2)
C36 C31 C32 C33 -1.7(3)
N3 C31 C32 C33 -178.2(2)
C36 C31 C32 C37 175.6(2)
N3 C31 C32 C37 -0.9(3)
C31 C32 C33 C34 0.0(3)
C37 C32 C33 C34 -177.3(2)
C32 C33 C34 C35 1.2(4)
C33 C34 C35 C36 -0.9(4)
C34 C35 C36 C31 -0.7(3)
C34 C35 C36 C40 176.6(2)
C32 C31 C36 C35 2.0(3)
N3 C31 C36 C35 178.7(2)
C32 C31 C36 C40 -175.2(2)
N3 C31 C36 C40 1.5(3)
C33 C32 C37 C38 -51.1(3)
C31 C32 C37 C38 131.7(2)
C33 C32 C37 C39 72.5(3)
C31 C32 C37 C39 -104.7(3)
C35 C36 C40 C42 -64.1(3)
C31 C36 C40 C42 113.0(3)
C35 C36 C40 C41 60.6(3)
C31 C36 C40 C41 -122.3(2)
C48 C43 C44 C45 -3.2(4)
N4 C43 C44 C45 179.7(2)
C48 C43 C44 C49 173.7(2)
N4 C43 C44 C49 -3.5(3)
C43 C44 C45 C46 1.5(4)
C49 C44 C45 C46 -175.4(3)
C44 C45 C46 C47 1.0(5)
C45 C46 C47 C48 -2.0(5)
C46 C47 C48 C43 0.5(4)
C46 C47 C48 C52 177.5(3)
C44 C43 C48 C47 2.2(4)
N4 C43 C48 C47 179.4(2)
C44 C43 C48 C52 -174.7(2)
N4 C43 C48 C52 2.5(3)
C45 C44 C49 C51 -30.5(3)
C43 C44 C49 C51 152.8(2)
C45 C44 C49 C50 94.7(3)
C43 C44 C49 C50 -82.1(3)
C47 C48 C52 C54 -72.9(3)
C43 C48 C52 C54 103.9(3)
C47 C48 C52 C53 50.1(3)
C43 C48 C52 C53 -133.1(3)
C62 C57 C58 C59 0.6(3)
B C57 C58 C59 174.2(2)
C57 C58 C59 C60 -0.5(4)
C57 C58 C59 C63 -179.2(2)
C58 C59 C60 C61 -0.3(4)
C63 C59 C60 C61 178.4(2)
C59 C60 C61 C62 0.9(4)
C59 C60 C61 C64 -178.6(2)
C60 C61 C62 C57 -0.9(4)
C64 C61 C62 C57 178.7(2)
C58 C57 C62 C61 0.1(3)
B C57 C62 C61 -173.8(2)
C60 C59 C63 F3 10.0(4)
C58 C59 C63 F3 -171.3(3)
C60 C59 C63 F2 132.1(3)
C58 C59 C63 F2 -49.2(3)
C60 C59 C63 F1 -110.4(3)
C58 C59 C63 F1 68.3(3)
C62 C61 C64 F5S 100.6(5)
C60 C61 C64 F5S -79.9(5)
C62 C61 C64 F6 -32.1(4)
C60 C61 C64 F6 147.4(3)
C62 C61 C64 F4 -170.0(3)
C60 C61 C64 F4 9.5(4)
C62 C61 C64 F4S -135.2(4)
C60 C61 C64 F4S 44.3(4)
C62 C61 C64 F5 79.6(3)
C60 C61 C64 F5 -100.9(3)
C70 C65 C66 C67 -1.0(3)
B C65 C66 C67 -179.7(2)
C65 C66 C67 C68 0.2(3)
C65 C66 C67 C71 177.2(2)
C66 C67 C68 C69 0.6(3)
C71 C67 C68 C69 -176.5(2)
C67 C68 C69 C70 -0.4(3)
C67 C68 C69 C72 179.3(2)
C68 C69 C70 C65 -0.6(3)
C72 C69 C70 C65 179.8(2)
C66 C65 C70 C69 1.3(3)
B C65 C70 C69 -180.0(2)
C68 C67 C71 F8S -21.8(5)
C66 C67 C71 F8S 161.1(4)
C68 C67 C71 F9 86.5(3)
C66 C67 C71 F9 -90.5(3)
C68 C67 C71 F7 -155.2(2)
C66 C67 C71 F7 27.8(3)
C68 C67 C71 F8 -41.6(4)
C66 C67 C71 F8 141.4(3)
C70 C69 C72 F10S 79.5(15)
C68 C69 C72 F10S -100.1(15)
C70 C69 C72 F10T 38(3)
C68 C69 C72 F10T -141(3)
C70 C69 C72 F11S -49.1(15)
C68 C69 C72 F11S 131.3(15)
C70 C69 C72 F11T -81(2)
C68 C69 C72 F11T 99(2)
C70 C69 C72 F12 -124.8(3)
C68 C69 C72 F12 55.6(3)
C70 C69 C72 F12T 162(2)
C68 C69 C72 F12T -17(2)
C70 C69 C72 F10 114.4(3)
C68 C69 C72 F10 -65.2(3)
C70 C69 C72 F11 -4.0(3)
C68 C69 C72 F11 176.4(2)
C70 C69 C72 F12S -162.3(12)
C68 C69 C72 F12S 18.0(12)
C78 C73 C74 C75 2.8(3)
B C73 C74 C75 -179.12(19)
C73 C74 C75 C76 0.5(3)
C73 C74 C75 C79 -179.8(2)
C74 C75 C76 C77 -2.5(3)
C79 C75 C76 C77 177.8(2)
C75 C76 C77 C78 1.1(3)
C75 C76 C77 C80 179.9(2)
C76 C77 C78 C73 2.3(3)
C80 C77 C78 C73 -176.4(2)
C74 C73 C78 C77 -4.2(3)
B C73 C78 C77 177.90(19)
C76 C75 C79 F15S 4.8(5)
C74 C75 C79 F15S -174.9(4)
C76 C75 C79 F13 108.0(3)
C74 C75 C79 F13 -71.8(3)
C76 C75 C79 F14 -133.6(2)
C74 C75 C79 F14 46.7(3)
C76 C75 C79 F15 -24.0(4)
C74 C75 C79 F15 156.2(3)
C76 C77 C80 F17 -91.9(4)
C78 C77 C80 F17 86.9(4)
C76 C77 C80 F18S 71.3(5)
C78 C77 C80 F18S -110.0(5)
C76 C77 C80 F18 144.5(3)
C78 C77 C80 F18 -36.7(4)
C76 C77 C80 F17S -158.8(4)
C78 C77 C80 F17S 19.9(4)
C76 C77 C80 F16 30.8(4)
C78 C77 C80 F16 -150.4(3)
C76 C77 C80 F16S -50.0(4)
C78 C77 C80 F16S 128.7(4)
C86 C81 C82 C83 -2.8(3)
B C81 C82 C83 -177.0(2)
C81 C82 C83 C84 3.0(3)
C81 C82 C83 C87 -174.6(2)
C82 C83 C84 C85 -0.4(3)
C87 C83 C84 C85 177.2(2)
C83 C84 C85 C86 -2.3(3)
C83 C84 C85 C88 175.5(2)
C84 C85 C86 C81 2.5(3)
C88 C85 C86 C81 -175.4(2)
C82 C81 C86 C85 0.1(3)
B C81 C86 C85 174.4(2)
C84 C83 C87 F20 -79.5(3)
C82 C83 C87 F20 98.1(3)
C84 C83 C87 F21 38.6(3)
C82 C83 C87 F21 -143.8(2)
C84 C83 C87 F19S 174.4(4)
C82 C83 C87 F19S -8.0(5)
C84 C83 C87 F19 148.2(3)
C82 C83 C87 F19 -34.2(4)
C86 C85 C88 F22 -160.1(2)
C84 C85 C88 F22 22.0(3)
C86 C85 C88 F24 -39.3(3)
C84 C85 C88 F24 142.8(2)
C86 C85 C88 F23 79.5(3)
C84 C85 C88 F23 -98.3(3)
C86 C81 B C65 26.8(3)
C82 C81 B C65 -159.28(19)
C86 C81 B C57 -94.8(2)
C82 C81 B C57 79.1(2)
C86 C81 B C73 144.58(19)
C82 C81 B C73 -41.5(3)
C66 C65 B C81 -127.5(2)
C70 C65 B C81 53.9(3)
C66 C65 B C57 -12.1(3)
C70 C65 B C57 169.29(19)
C66 C65 B C73 109.8(2)
C70 C65 B C73 -68.8(2)
C58 C57 B C81 -107.2(2)
C62 C57 B C81 66.1(2)
C58 C57 B C65 133.9(2)
C62 C57 B C65 -52.8(3)
C58 C57 B C73 15.1(3)
C62 C57 B C73 -171.59(19)
C74 C73 B C81 169.19(18)
C78 C73 B C81 -12.9(3)
C74 C73 B C65 -70.7(2)
C78 C73 B C65 107.2(2)
C74 C73 B C57 52.9(2)
C78 C73 B C57 -129.3(2)
N2 C1 N1 C2 -1.2(2)
Si1 C1 N1 C2 176.78(16)
N2 C1 N1 C4 165.62(19)
Si1 C1 N1 C4 -16.4(3)
C3 C2 N1 C1 0.5(3)
C3 C2 N1 C4 -166.4(2)
C5 C4 N1 C1 114.2(2)
C9 C4 N1 C1 -68.7(3)
C5 C4 N1 C2 -80.8(3)
C9 C4 N1 C2 96.3(3)
N1 C1 N2 C3 1.5(2)
Si1 C1 N2 C3 -176.41(17)
N1 C1 N2 C16 -170.80(19)
Si1 C1 N2 C16 11.3(3)
C2 C3 N2 C1 -1.3(3)
C2 C3 N2 C16 171.6(2)
C17 C16 N2 C1 -86.9(3)
C21 C16 N2 C1 95.3(3)
C17 C16 N2 C3 101.6(3)
C21 C16 N2 C3 -76.3(3)
N4 C28 N3 C29 1.1(2)
Si2 C28 N3 C29 166.39(15)
N4 C28 N3 C31 -165.02(18)
Si2 C28 N3 C31 0.3(3)
C30 C29 N3 C28 -0.6(2)
C30 C29 N3 C31 165.88(19)
C32 C31 N3 C28 -103.3(2)
C36 C31 N3 C28 79.9(3)
C32 C31 N3 C29 92.1(3)
C36 C31 N3 C29 -84.7(3)
N3 C28 N4 C30 -1.2(2)
Si2 C28 N4 C30 -166.73(15)
N3 C28 N4 C43 172.50(18)
Si2 C28 N4 C43 7.0(3)
C29 C30 N4 C28 0.9(2)
C29 C30 N4 C43 -172.96(19)
C48 C43 N4 C28 112.7(2)
C44 C43 N4 C28 -70.0(3)
C48 C43 N4 C30 -74.4(3)
C44 C43 N4 C30 102.9(2)
C56 C55 Si1 C1 -59.7(2)
C56 C55 Si1 Si2 124.03(18)
N2 C1 Si1 C55 128.2(2)
N1 C1 Si1 C55 -49.3(2)
N2 C1 Si1 Si2 -54.1(2)
N1 C1 Si1 Si2 128.35(17)
N3 C28 Si2 Si1 96.71(18)
N4 C28 Si2 Si1 -100.96(17)
C55 Si1 Si2 C28 -1.85(17)
C1 Si1 Si2 C28 -178.16(10)
